data_7112378
loop_
_publ_author_name
'Jin, Can'
'Zhang, Man'
'Wu, Lin'
'Guan, Yangfan'
'Pan, Yi'
'Jiang, Juli'
'Lin, Chen'
'Wang, Leyong'

_publ_section_title
;
 Squaramide-based tripodal receptors for selective recognition of sulfate
 anion.
;
_journal_issue 20
_journal_name_full 'Chemical communications (Cambridge, England)'
_journal_page_first 2025
_journal_page_last 2027
_journal_paper_doi 10.1039/c3cc00196b
_journal_volume 49
_journal_year 2013
_chemical_formula_sum 'C68 H105 N9 O10 S'
_chemical_formula_weight 1240.67
_chemical_name_systematic
;
?
;
_space_group_IT_number 2
_symmetry_space_group_name_Hall '-P 1'
_symmetry_space_group_name_H-M 'P -1'
_atom_sites_solution_hydrogens geom
_atom_sites_solution_primary direct
_atom_sites_solution_secondary difmap
_audit_creation_method SHELXL-97
_cell_angle_alpha 94.8590(10)
_cell_angle_beta 96.631(2)
_cell_angle_gamma 94.2570(10)
_cell_formula_units_Z 2
_cell_length_a 12.9919(11)
_cell_length_b 14.4679(12)
_cell_length_c 19.3290(13)
_cell_measurement_temperature 291(2)
_cell_volume 3582.9(5)
_computing_structure_refinement 'SHELXL-97 (Sheldrick, 1997)'
_computing_structure_solution 'SHELXS-97 (Sheldrick, 1990)'
_diffrn_ambient_temperature 291(2)
_diffrn_measured_fraction_theta_full 0.990
_diffrn_measured_fraction_theta_max 0.990
_diffrn_radiation_monochromator graphite
_diffrn_radiation_source 'fine-focus sealed tube'
_diffrn_radiation_type MoK\a
_diffrn_radiation_wavelength 0.71073
_diffrn_reflns_av_R_equivalents 0.0245
_diffrn_reflns_av_sigmaI/netI 0.0543
_diffrn_reflns_limit_h_max 14
_diffrn_reflns_limit_h_min -15
_diffrn_reflns_limit_k_max 17
_diffrn_reflns_limit_k_min -17
_diffrn_reflns_limit_l_max 22
_diffrn_reflns_limit_l_min -19
_diffrn_reflns_number 25218
_diffrn_reflns_theta_full 24.71
_diffrn_reflns_theta_max 24.71
_diffrn_reflns_theta_min 1.07
_exptl_absorpt_coefficient_mu 0.105
_exptl_absorpt_correction_T_max 0.9793
_exptl_absorpt_correction_T_min 0.9732
_exptl_crystal_density_diffrn 1.150
_exptl_crystal_density_method 'not measured'
_exptl_crystal_F_000 1344
_exptl_crystal_size_max 0.26
_exptl_crystal_size_mid 0.22
_exptl_crystal_size_min 0.20
_refine_diff_density_max 0.343
_refine_diff_density_min -0.314
_refine_diff_density_rms 0.026
_refine_ls_extinction_method none
_refine_ls_goodness_of_fit_ref 1.075
_refine_ls_hydrogen_treatment mixed
_refine_ls_matrix_type full
_refine_ls_number_parameters 847
_refine_ls_number_reflns 12092
_refine_ls_number_restraints 0
_refine_ls_restrained_S_all 1.075
_refine_ls_R_factor_all 0.0743
_refine_ls_R_factor_gt 0.0456
_refine_ls_shift/su_max 0.000
_refine_ls_shift/su_mean 0.000
_refine_ls_structure_factor_coef Fsqd
_refine_ls_weighting_details 'calc w=1/[\s^2^(Fo^2^)+(0.0400P)^2^+0.0000P] where P=(Fo^2^+2Fc^2^)/3'
_refine_ls_weighting_scheme calc
_refine_ls_wR_factor_gt 0.0991
_refine_ls_wR_factor_ref 0.1032
_reflns_number_gt 7282
_reflns_number_total 12092
_reflns_threshold_expression >2sigma(I)
_cod_duplicate_entry 7108906
_cod_data_source_file c3cc00196b.txt
_cod_data_source_block 120520a_0m
_cod_database_code 7112378

loop_
_symmetry_equiv_pos_as_xyz
'x, y, z'
'-x, -y, -z'

loop_
_atom_site_label
_atom_site_type_symbol
_atom_site_fract_x
_atom_site_fract_y
_atom_site_fract_z
_atom_site_U_iso_or_equiv
_atom_site_adp_type
_atom_site_occupancy
_atom_site_symmetry_multiplicity
_atom_site_calc_flag
_atom_site_refinement_flags
_atom_site_disorder_assembly
_atom_site_disorder_group
C1 C 0.10582(16) 0.38140(12) 0.48958(10) 0.0554(5) Uani 1 1 d . . .
H1A H 0.1313 0.4309 0.4635 0.066 Uiso 1 1 calc R . .
H1B H 0.1086 0.4061 0.5381 0.066 Uiso 1 1 calc R . .
C2 C -0.00448(15) 0.35043(13) 0.46113(10) 0.0571(5) Uani 1 1 d . . .
H2A H -0.0318 0.3050 0.4899 0.069 Uiso 1 1 calc R . .
H2B H -0.0459 0.4034 0.4636 0.069 Uiso 1 1 calc R . .
C3 C 0.00316(13) 0.36123(12) 0.33711(10) 0.0513(5) Uani 1 1 d . . .
C4 C 0.01267(17) 0.46111(14) 0.33008(12) 0.0623(5) Uani 1 1 d . . .
C5 C 0.02271(17) 0.43896(14) 0.25422(12) 0.0664(6) Uani 1 1 d . . .
C6 C 0.01635(15) 0.34017(13) 0.26636(10) 0.0556(5) Uani 1 1 d . . .
C7 C 0.05861(18) 0.24535(15) 0.16320(12) 0.0695(6) Uani 1 1 d . . .
C8 C 0.1303(2) 0.30701(18) 0.14284(14) 0.0905(8) Uani 1 1 d . . .
H8 H 0.1519 0.3618 0.1712 0.109 Uiso 1 1 calc R . .
C9 C 0.1721(2) 0.28999(18) 0.08082(14) 0.0917(8) Uani 1 1 d . . .
H9 H 0.2208 0.3331 0.0672 0.110 Uiso 1 1 calc R . .
C10 C 0.1400(3) 0.2070(2) 0.03893(15) 0.1132(10) Uani 1 1 d . . .
H10 H 0.1671 0.1942 -0.0030 0.136 Uiso 1 1 calc R . .
C11 C 0.0690(3) 0.1452(2) 0.05995(16) 0.1153(11) Uani 1 1 d . . .
H11 H 0.0485 0.0894 0.0326 0.138 Uiso 1 1 calc R . .
C12 C 0.0267(2) 0.16419(16) 0.12157(14) 0.0900(8) Uani 1 1 d . . .
H12 H -0.0233 0.1221 0.1348 0.108 Uiso 1 1 calc R . .
C13 C 0.27805(15) 0.33718(13) 0.47362(10) 0.0568(5) Uani 1 1 d . . .
H13A H 0.3256 0.2924 0.4892 0.068 Uiso 1 1 calc R . .
H13B H 0.2992 0.3963 0.5010 0.068 Uiso 1 1 calc R . .
C14 C 0.28395(15) 0.34839(12) 0.39743(10) 0.0552(5) Uani 1 1 d . . .
H14A H 0.2362 0.3929 0.3817 0.066 Uiso 1 1 calc R . .
H14B H 0.3537 0.3721 0.3911 0.066 Uiso 1 1 calc R . .
C15 C 0.30396(13) 0.23590(13) 0.29940(9) 0.0488(4) Uani 1 1 d . . .
C16 C 0.38578(16) 0.28210(14) 0.26479(11) 0.0619(5) Uani 1 1 d . . .
C17 C 0.37600(15) 0.19963(14) 0.21264(11) 0.0593(5) Uani 1 1 d . . .
C18 C 0.29413(13) 0.15899(13) 0.25058(10) 0.0507(4) Uani 1 1 d . . .
C19 C 0.23083(15) 0.00443(13) 0.19301(9) 0.0520(5) Uani 1 1 d . . .
C20 C 0.32450(16) -0.02327(14) 0.17296(10) 0.0605(5) Uani 1 1 d . . .
H20 H 0.3873 0.0089 0.1922 0.073 Uiso 1 1 calc R . .
C21 C 0.3230(2) -0.09857(15) 0.12455(12) 0.0741(6) Uani 1 1 d . . .
H21 H 0.3849 -0.1185 0.1113 0.089 Uiso 1 1 calc R . .
C22 C 0.2295(2) -0.14422(16) 0.09584(12) 0.0819(7) Uani 1 1 d . . .
H22 H 0.2286 -0.1936 0.0616 0.098 Uiso 1 1 calc R . .
C23 C 0.1372(2) -0.11885(16) 0.11642(12) 0.0796(7) Uani 1 1 d . . .
H23 H 0.0746 -0.1516 0.0973 0.095 Uiso 1 1 calc R . .
C24 C 0.13849(16) -0.04401(14) 0.16583(11) 0.0631(5) Uani 1 1 d . . .
H24 H 0.0766 -0.0265 0.1807 0.076 Uiso 1 1 calc R . .
C25 C 0.16958(16) 0.25197(12) 0.54571(9) 0.0520(5) Uani 1 1 d . . .
H25A H 0.1003 0.2506 0.5598 0.062 Uiso 1 1 calc R . .
H25B H 0.2176 0.2830 0.5843 0.062 Uiso 1 1 calc R . .
C26 C 0.19765(15) 0.15272(12) 0.53137(9) 0.0505(4) Uani 1 1 d . . .
H26A H 0.1461 0.1193 0.4959 0.061 Uiso 1 1 calc R . .
H26B H 0.2646 0.1533 0.5138 0.061 Uiso 1 1 calc R . .
C27 C 0.28249(13) 0.12455(11) 0.64521(9) 0.0459(4) Uani 1 1 d . . .
C28 C 0.38409(14) 0.17683(13) 0.64855(10) 0.0534(5) Uani 1 1 d . . .
C29 C 0.40536(15) 0.15630(14) 0.72335(11) 0.0607(5) Uani 1 1 d . . .
C30 C 0.30326(14) 0.10326(12) 0.71488(9) 0.0487(4) Uani 1 1 d . . .
C31 C 0.27861(16) 0.03048(14) 0.82177(10) 0.0623(5) Uani 1 1 d . . .
C32 C 0.20604(19) 0.01512(17) 0.86676(12) 0.0771(6) Uani 1 1 d . . .
H32 H 0.1363 0.0230 0.8538 0.092 Uiso 1 1 calc R . .
C33 C 0.2402(3) -0.0130(2) 0.93324(15) 0.1051(9) Uani 1 1 d . . .
H33 H 0.1932 -0.0200 0.9656 0.126 Uiso 1 1 calc R . .
C34 C 0.3407(3) -0.0298(2) 0.95021(14) 0.1123(10) Uani 1 1 d . . .
H34 H 0.3616 -0.0496 0.9938 0.135 Uiso 1 1 calc R . .
C35 C 0.4116(2) -0.0181(2) 0.90429(14) 0.1024(9) Uani 1 1 d . . .
H35 H 0.4804 -0.0301 0.9163 0.123 Uiso 1 1 calc R . .
C36 C 0.38064(18) 0.01152(18) 0.84019(12) 0.0796(7) Uani 1 1 d . . .
H36 H 0.4288 0.0190 0.8086 0.095 Uiso 1 1 calc R . .
C37 C 0.75136(16) 0.14321(13) 0.64330(11) 0.0639(5) Uani 1 1 d . . .
H37A H 0.7841 0.1357 0.6008 0.077 Uiso 1 1 calc R . .
H37B H 0.7922 0.1130 0.6786 0.077 Uiso 1 1 calc R . .
C38 C 0.64751(17) 0.09249(15) 0.62973(12) 0.0702(6) Uani 1 1 d . . .
H38A H 0.6001 0.1303 0.6045 0.084 Uiso 1 1 calc R . .
H38B H 0.6221 0.0827 0.6740 0.084 Uiso 1 1 calc R . .
C39 C 0.6472(2) -0.00017(16) 0.58803(14) 0.0868(7) Uani 1 1 d . . .
H39A H 0.6619 0.0112 0.5413 0.104 Uiso 1 1 calc R . .
H39B H 0.7039 -0.0325 0.6091 0.104 Uiso 1 1 calc R . .
C40 C 0.5516(2) -0.06236(19) 0.58179(19) 0.1217(11) Uani 1 1 d . . .
H40A H 0.5376 -0.0772 0.6275 0.183 Uiso 1 1 calc R . .
H40B H 0.5599 -0.1186 0.5536 0.183 Uiso 1 1 calc R . .
H40C H 0.4946 -0.0320 0.5602 0.183 Uiso 1 1 calc R . .
C41 C 0.70171(18) 0.29984(17) 0.61094(12) 0.0800(7) Uani 1 1 d . . .
H41A H 0.6277 0.2843 0.6103 0.096 Uiso 1 1 calc R . .
H41B H 0.7152 0.3660 0.6252 0.096 Uiso 1 1 calc R . .
C42 C 0.7274(2) 0.28300(19) 0.53888(13) 0.0888(7) Uani 1 1 d . . .
H42A H 0.6967 0.2220 0.5190 0.107 Uiso 1 1 calc R . .
H42B H 0.8022 0.2832 0.5399 0.107 Uiso 1 1 calc R . .
C43 C 0.6884(3) 0.3558(2) 0.49251(16) 0.1108(10) Uani 1 1 d . . .
H43A H 0.7195 0.4166 0.5127 0.133 Uiso 1 1 calc R . .
H43B H 0.7120 0.3441 0.4470 0.133 Uiso 1 1 calc R . .
C44 C 0.5743(2) 0.3586(2) 0.48258(17) 0.1123(10) Uani 1 1 d . . .
H44A H 0.5417 0.2963 0.4784 0.168 Uiso 1 1 calc R . .
H44B H 0.5542 0.3876 0.4408 0.168 Uiso 1 1 calc R . .
H44C H 0.5529 0.3936 0.5221 0.168 Uiso 1 1 calc R . .
C45 C 0.71027(16) 0.26190(14) 0.73335(11) 0.0657(6) Uani 1 1 d . . .
H45A H 0.7438 0.2254 0.7678 0.079 Uiso 1 1 calc R . .
H45B H 0.6377 0.2381 0.7240 0.079 Uiso 1 1 calc R . .
C46 C 0.71581(19) 0.36261(15) 0.76492(13) 0.0801(7) Uani 1 1 d . . .
H46A H 0.7881 0.3862 0.7770 0.096 Uiso 1 1 calc R . .
H46B H 0.6842 0.4003 0.7305 0.096 Uiso 1 1 calc R . .
C47 C 0.6609(2) 0.37099(17) 0.82924(14) 0.0942(8) Uani 1 1 d . . .
H47A H 0.5892 0.3459 0.8170 0.113 Uiso 1 1 calc R . .
H47B H 0.6933 0.3335 0.8635 0.113 Uiso 1 1 calc R . .
C48 C 0.6625(3) 0.4687(2) 0.86173(17) 0.1218(11) Uani 1 1 d . . .
H48A H 0.7204 0.4811 0.8977 0.183 Uiso 1 1 calc R . .
H48B H 0.5990 0.4765 0.8817 0.183 Uiso 1 1 calc R . .
H48C H 0.6690 0.5112 0.8266 0.183 Uiso 1 1 calc R . .
C49 C 0.87413(15) 0.28203(15) 0.67681(11) 0.0643(5) Uani 1 1 d . . .
H49A H 0.9036 0.2616 0.6348 0.077 Uiso 1 1 calc R . .
H49B H 0.8791 0.3495 0.6807 0.077 Uiso 1 1 calc R . .
C50 C 0.93946(16) 0.25206(15) 0.73803(12) 0.0681(6) Uani 1 1 d . . .
H50A H 0.9301 0.1848 0.7372 0.082 Uiso 1 1 calc R . .
H50B H 0.9161 0.2785 0.7807 0.082 Uiso 1 1 calc R . .
C51 C 1.05261(17) 0.28125(18) 0.73881(14) 0.0843(7) Uani 1 1 d . . .
H51A H 1.0602 0.3466 0.7309 0.101 Uiso 1 1 calc R . .
H51B H 1.0784 0.2462 0.7004 0.101 Uiso 1 1 calc R . .
C52 C 1.1184(2) 0.2674(2) 0.80555(15) 0.1072(9) Uani 1 1 d . . .
H52A H 1.1066 0.3138 0.8416 0.161 Uiso 1 1 calc R . .
H52B H 1.1905 0.2728 0.7985 0.161 Uiso 1 1 calc R . .
H52C H 1.1003 0.2066 0.8193 0.161 Uiso 1 1 calc R . .
C53 C 0.36325(18) 0.56267(16) 0.80886(13) 0.0766(6) Uani 1 1 d . . .
H53A H 0.4180 0.5930 0.7866 0.092 Uiso 1 1 calc R . .
H53B H 0.3956 0.5218 0.8406 0.092 Uiso 1 1 calc R . .
C54 C 0.2897(3) 0.5032(2) 0.75269(16) 0.1174(10) Uani 1 1 d . . .
H54A H 0.2661 0.5414 0.7161 0.141 Uiso 1 1 calc R . .
H54B H 0.2292 0.4796 0.7729 0.141 Uiso 1 1 calc R . .
C55 C 0.3427(3) 0.4209(3) 0.72067(19) 0.1425(14) Uani 1 1 d . . .
H55A H 0.3806 0.3916 0.7579 0.171 Uiso 1 1 calc R . .
H55B H 0.2900 0.3751 0.6959 0.171 Uiso 1 1 calc R . .
C56 C 0.4154(3) 0.4510(3) 0.6718(2) 0.1562(16) Uani 1 1 d . . .
H56A H 0.3771 0.4741 0.6323 0.234 Uiso 1 1 calc R . .
H56B H 0.4513 0.3990 0.6560 0.234 Uiso 1 1 calc R . .
H56C H 0.4649 0.4994 0.6953 0.234 Uiso 1 1 calc R . .
C57 C 0.25921(16) 0.70053(17) 0.80566(13) 0.0760(6) Uani 1 1 d . . .
H57A H 0.2303 0.7471 0.8351 0.091 Uiso 1 1 calc R . .
H57B H 0.2014 0.6643 0.7770 0.091 Uiso 1 1 calc R . .
C58 C 0.32480(18) 0.75039(18) 0.75749(14) 0.0832(7) Uani 1 1 d . . .
H58A H 0.3744 0.7961 0.7854 0.100 Uiso 1 1 calc R . .
H58B H 0.3638 0.7055 0.7337 0.100 Uiso 1 1 calc R . .
C59 C 0.2614(2) 0.7976(2) 0.70469(15) 0.0965(8) Uani 1 1 d . . .
H59A H 0.2191 0.8390 0.7289 0.116 Uiso 1 1 calc R . .
H59B H 0.2146 0.7508 0.6755 0.116 Uiso 1 1 calc R . .
C60 C 0.3212(3) 0.8523(2) 0.65872(16) 0.1098(9) Uani 1 1 d . . .
H60A H 0.3562 0.9070 0.6853 0.165 Uiso 1 1 calc R . .
H60B H 0.2745 0.8702 0.6210 0.165 Uiso 1 1 calc R . .
H60C H 0.3715 0.8149 0.6401 0.165 Uiso 1 1 calc R . .
C61 C 0.23471(17) 0.58906(16) 0.89137(13) 0.0771(6) Uani 1 1 d . . .
H61A H 0.1778 0.5611 0.8573 0.093 Uiso 1 1 calc R . .
H61B H 0.2668 0.5387 0.9133 0.093 Uiso 1 1 calc R . .
C62 C 0.18947(18) 0.64610(17) 0.94625(14) 0.0865(7) Uani 1 1 d . . .
H62A H 0.1552 0.6962 0.9254 0.104 Uiso 1 1 calc R . .
H62B H 0.2447 0.6737 0.9817 0.104 Uiso 1 1 calc R . .
C63 C 0.1110(2) 0.5864(2) 0.98038(16) 0.1171(11) Uani 1 1 d . . .
H63A H 0.0547 0.5620 0.9446 0.141 Uiso 1 1 calc R . .
H63B H 0.1450 0.5336 0.9971 0.141 Uiso 1 1 calc R . .
C64 C 0.0660(3) 0.6324(2) 1.0383(2) 0.1433(14) Uani 1 1 d . . .
H64A H 0.1181 0.6449 1.0781 0.215 Uiso 1 1 calc R . .
H64B H 0.0093 0.5927 1.0500 0.215 Uiso 1 1 calc R . .
H64C H 0.0410 0.6898 1.0248 0.215 Uiso 1 1 calc R . .
C65 C 0.39746(17) 0.69558(15) 0.90028(12) 0.0696(6) Uani 1 1 d . . .
H65A H 0.3649 0.7457 0.9235 0.084 Uiso 1 1 calc R . .
H65B H 0.4456 0.7239 0.8718 0.084 Uiso 1 1 calc R . .
C66 C 0.4601(2) 0.64898(19) 0.95594(13) 0.0886(7) Uani 1 1 d . . .
H66A H 0.4134 0.6163 0.9831 0.106 Uiso 1 1 calc R . .
H66B H 0.5004 0.6037 0.9339 0.106 Uiso 1 1 calc R . .
C67 C 0.5317(2) 0.7190(2) 1.00348(16) 0.1177(10) Uani 1 1 d . . .
H67A H 0.5743 0.7541 0.9751 0.141 Uiso 1 1 calc R . .
H67B H 0.4899 0.7624 1.0262 0.141 Uiso 1 1 calc R . .
C68 C 0.6019(3) 0.6809(3) 1.05865(19) 0.1759(19) Uani 1 1 d . . .
H68A H 0.5611 0.6533 1.0911 0.264 Uiso 1 1 calc R . .
H68B H 0.6493 0.7303 1.0830 0.264 Uiso 1 1 calc R . .
H68C H 0.6404 0.6345 1.0374 0.264 Uiso 1 1 calc R . .
N1 N 0.17262(11) 0.30556(9) 0.48522(7) 0.0463(3) Uani 1 1 d . . .
N2 N -0.01400(12) 0.30943(11) 0.38869(8) 0.0566(4) Uani 1 1 d . . .
H2 H -0.0310 0.2507 0.3794 0.068 Uiso 1 1 calc R . .
N3 N 0.01774(13) 0.25786(11) 0.22752(9) 0.0622(4) Uani 1 1 d . . .
H3 H -0.0086 0.2089 0.2435 0.075 Uiso 1 1 calc R . .
N4 N 0.25742(12) 0.25944(11) 0.35620(8) 0.0550(4) Uani 1 1 d . . .
H4 H 0.2108 0.2208 0.3684 0.066 Uiso 1 1 calc R . .
N5 N 0.22941(12) 0.08068(11) 0.24328(8) 0.0569(4) Uani 1 1 d . . .
H5 H 0.1833 0.0769 0.2717 0.068 Uiso 1 1 calc R . .
N6 N 0.20202(12) 0.10518(10) 0.59556(8) 0.0536(4) Uani 1 1 d . . .
H6 H 0.1525 0.0647 0.6011 0.064 Uiso 1 1 calc R . .
N7 N 0.24323(12) 0.05661(10) 0.75532(8) 0.0534(4) Uani 1 1 d . . .
H7 H 0.1790 0.0419 0.7393 0.064 Uiso 1 1 calc R . .
N8 N 0.75923(12) 0.24706(10) 0.66716(8) 0.0545(4) Uani 1 1 d . . .
N9 N 0.31436(12) 0.63714(12) 0.85193(9) 0.0654(5) Uani 1 1 d . . .
O1 O 0.01261(15) 0.53044(10) 0.36982(8) 0.0882(5) Uani 1 1 d . . .
O2 O 0.03038(16) 0.48476(11) 0.20457(9) 0.0993(6) Uani 1 1 d . . .
O3 O 0.43843(13) 0.35637(11) 0.27467(9) 0.0932(5) Uani 1 1 d . . .
O4 O 0.41595(12) 0.17840(11) 0.16007(8) 0.0845(5) Uani 1 1 d . . .
O5 O 0.43104(10) 0.21886(10) 0.60826(8) 0.0716(4) Uani 1 1 d . . .
O6 O 0.47507(12) 0.17749(12) 0.77049(9) 0.0915(5) Uani 1 1 d . . .
O11 O 0.1069(5) 0.0643(6) 0.3512(5) 0.091(2) Uani 0.549(5) 1 d P A 1
O12 O -0.0424(2) 0.0677(3) 0.26924(15) 0.0784(12) Uani 0.549(5) 1 d P A 1
O13 O -0.0186(3) -0.03577(18) 0.3526(2) 0.0897(14) Uani 0.549(5) 1 d P A 1
O14 O -0.0487(2) 0.1152(2) 0.39256(12) 0.0589(10) Uani 0.549(5) 1 d P A 1
O21 O 0.1177(9) 0.1038(7) 0.3489(7) 0.107(3) Uani 0.451(5) 1 d P A 2
O22 O -0.0426(4) 0.1235(4) 0.3077(4) 0.119(2) Uani 0.451(5) 1 d P A 2
O23 O -0.0294(3) -0.0208(4) 0.2849(3) 0.108(2) Uani 0.451(5) 1 d P A 2
O24 O -0.0365(3) 0.0305(3) 0.4019(2) 0.102(2) Uani 0.451(5) 1 d P A 2
S1 S 0.0061(3) 0.0562(3) 0.3407(2) 0.0504(12) Uani 0.549(5) 1 d P A 1
S1' S 0.0019(6) 0.0564(5) 0.3408(4) 0.084(2) Uani 0.451(5) 1 d P A 2

loop_
_atom_site_aniso_label
_atom_site_aniso_U_11
_atom_site_aniso_U_22
_atom_site_aniso_U_33
_atom_site_aniso_U_23
_atom_site_aniso_U_13
_atom_site_aniso_U_12
C1 0.0749(14) 0.0436(10) 0.0511(11) 0.0024(8) 0.0220(10) 0.0089(9)
C2 0.0594(12) 0.0501(11) 0.0710(14) 0.0189(10) 0.0304(11) 0.0146(9)
C3 0.0421(10) 0.0444(10) 0.0665(13) 0.0117(9) 0.0018(9) -0.0023(8)
C4 0.0731(14) 0.0438(11) 0.0706(14) 0.0094(10) 0.0108(11) 0.0017(10)
C5 0.0786(15) 0.0533(12) 0.0693(14) 0.0157(11) 0.0122(12) 0.0018(10)
C6 0.0555(12) 0.0491(11) 0.0610(13) 0.0115(10) -0.0023(10) 0.0033(9)
C7 0.0787(15) 0.0662(14) 0.0614(14) 0.0036(11) -0.0016(12) 0.0102(12)
C8 0.107(2) 0.0726(16) 0.0904(19) -0.0090(14) 0.0288(16) -0.0104(14)
C9 0.0957(19) 0.0897(19) 0.0873(18) -0.0094(15) 0.0239(16) -0.0074(15)
C10 0.174(3) 0.089(2) 0.0749(18) -0.0109(16) 0.025(2) 0.005(2)
C11 0.180(3) 0.0751(19) 0.084(2) -0.0157(16) 0.013(2) -0.001(2)
C12 0.131(2) 0.0582(14) 0.0771(17) 0.0024(13) 0.0063(16) -0.0010(14)
C13 0.0565(12) 0.0556(11) 0.0557(12) 0.0011(9) 0.0070(9) -0.0089(9)
C14 0.0558(11) 0.0516(11) 0.0603(12) 0.0086(9) 0.0198(10) -0.0063(9)
C15 0.0441(10) 0.0559(11) 0.0469(11) 0.0087(9) 0.0096(8) -0.0036(8)
C16 0.0570(12) 0.0598(12) 0.0702(14) 0.0103(10) 0.0192(10) -0.0097(10)
C17 0.0518(11) 0.0719(13) 0.0556(12) 0.0061(10) 0.0206(10) -0.0080(10)
C18 0.0409(10) 0.0585(11) 0.0533(11) 0.0114(9) 0.0118(9) -0.0074(9)
C19 0.0532(11) 0.0603(12) 0.0427(10) 0.0112(9) 0.0080(9) -0.0036(9)
C20 0.0586(12) 0.0678(13) 0.0555(12) 0.0070(10) 0.0145(10) -0.0048(10)
C21 0.0976(18) 0.0639(14) 0.0671(14) 0.0062(12) 0.0383(13) 0.0049(13)
C22 0.123(2) 0.0648(15) 0.0559(14) -0.0058(11) 0.0201(15) -0.0055(15)
C23 0.0941(19) 0.0687(15) 0.0674(15) 0.0047(12) -0.0072(13) -0.0205(13)
C24 0.0597(13) 0.0572(12) 0.0687(13) 0.0096(11) -0.0012(10) -0.0082(10)
C25 0.0647(12) 0.0518(11) 0.0403(10) 0.0054(8) 0.0095(9) 0.0037(9)
C26 0.0588(11) 0.0499(11) 0.0429(10) 0.0080(8) 0.0082(8) -0.0026(9)
C27 0.0439(10) 0.0425(9) 0.0517(11) 0.0090(8) 0.0069(8) 0.0001(8)
C28 0.0427(10) 0.0522(11) 0.0670(13) 0.0166(9) 0.0094(9) -0.0019(8)
C29 0.0487(11) 0.0677(13) 0.0630(13) 0.0173(10) -0.0014(10) -0.0128(9)
C30 0.0460(10) 0.0481(10) 0.0509(11) 0.0056(8) 0.0049(9) -0.0032(8)
C31 0.0609(13) 0.0693(13) 0.0541(12) 0.0122(10) 0.0030(10) -0.0121(10)
C32 0.0742(15) 0.0918(17) 0.0701(15) 0.0222(13) 0.0198(12) 0.0054(12)
C33 0.111(2) 0.138(3) 0.0782(19) 0.0461(18) 0.0361(18) 0.0105(19)
C34 0.114(2) 0.155(3) 0.0639(17) 0.0447(17) -0.0093(17) -0.023(2)
C35 0.0739(17) 0.146(3) 0.0866(19) 0.0557(18) -0.0100(15) -0.0132(16)
C36 0.0595(14) 0.1118(19) 0.0688(15) 0.0340(14) 0.0035(12) -0.0060(13)
C37 0.0618(13) 0.0570(12) 0.0724(14) 0.0081(10) 0.0073(11) 0.0012(10)
C38 0.0650(14) 0.0662(14) 0.0777(15) 0.0080(11) 0.0076(11) -0.0049(11)
C39 0.0830(17) 0.0697(15) 0.1014(19) 0.0006(14) -0.0085(14) 0.0047(13)
C40 0.107(2) 0.0765(18) 0.167(3) -0.0083(19) -0.011(2) -0.0198(16)
C41 0.0730(15) 0.0848(16) 0.0853(17) 0.0220(13) 0.0097(13) 0.0111(13)
C42 0.0878(18) 0.0987(19) 0.0842(18) 0.0247(15) 0.0142(14) 0.0123(14)
C43 0.118(3) 0.108(2) 0.100(2) 0.0325(17) -0.0168(18) -0.0108(18)
C44 0.111(2) 0.115(2) 0.114(2) 0.0338(19) 0.0097(19) 0.0114(18)
C45 0.0587(13) 0.0666(13) 0.0739(14) 0.0072(11) 0.0217(11) -0.0026(10)
C46 0.0779(16) 0.0676(15) 0.0958(18) -0.0032(13) 0.0263(14) 0.0008(12)
C47 0.102(2) 0.0814(17) 0.099(2) -0.0141(15) 0.0334(16) 0.0032(14)
C48 0.150(3) 0.090(2) 0.129(3) -0.0161(18) 0.046(2) 0.0183(19)
C49 0.0567(12) 0.0633(13) 0.0759(14) 0.0143(11) 0.0207(11) -0.0039(10)
C50 0.0649(14) 0.0674(13) 0.0732(14) 0.0121(11) 0.0131(11) -0.0005(11)
C51 0.0607(14) 0.0933(17) 0.0994(19) 0.0217(14) 0.0084(13) -0.0023(13)
C52 0.0759(17) 0.132(2) 0.114(2) 0.0246(19) -0.0040(16) 0.0169(16)
C53 0.0715(15) 0.0720(14) 0.0861(16) -0.0098(12) 0.0226(13) 0.0046(11)
C54 0.124(2) 0.105(2) 0.109(2) -0.0355(18) 0.0093(19) -0.0220(19)
C55 0.161(3) 0.134(3) 0.124(3) -0.041(2) 0.041(3) -0.026(3)
C56 0.191(4) 0.140(3) 0.129(3) -0.041(2) 0.047(3) -0.027(3)
C57 0.0490(12) 0.0823(16) 0.0938(17) -0.0010(13) 0.0082(12) -0.0021(11)
C58 0.0663(15) 0.0852(16) 0.0978(18) 0.0123(14) 0.0057(14) 0.0063(13)
C59 0.0881(18) 0.0943(19) 0.105(2) 0.0141(16) -0.0030(16) 0.0104(15)
C60 0.130(3) 0.103(2) 0.104(2) 0.0245(18) 0.025(2) 0.0256(19)
C61 0.0617(13) 0.0759(15) 0.0906(17) -0.0080(13) 0.0192(12) -0.0128(11)
C62 0.0700(15) 0.0831(16) 0.1028(19) -0.0159(14) 0.0263(14) -0.0147(13)
C63 0.103(2) 0.115(2) 0.126(2) -0.0301(19) 0.051(2) -0.0465(18)
C64 0.132(3) 0.123(3) 0.176(4) -0.028(2) 0.082(3) -0.032(2)
C65 0.0609(13) 0.0736(14) 0.0712(14) 0.0023(11) 0.0102(11) -0.0136(11)
C66 0.0779(16) 0.1055(19) 0.0796(17) 0.0160(15) 0.0027(14) -0.0070(14)
C67 0.098(2) 0.149(3) 0.095(2) 0.012(2) -0.0147(17) -0.025(2)
C68 0.146(3) 0.255(5) 0.114(3) 0.050(3) -0.036(3) -0.025(3)
N1 0.0531(9) 0.0440(8) 0.0432(8) 0.0086(6) 0.0112(7) 0.0007(7)
N2 0.0580(10) 0.0456(9) 0.0672(11) 0.0139(8) 0.0075(8) 0.0018(7)
N3 0.0661(11) 0.0522(10) 0.0653(11) 0.0089(8) -0.0061(9) 0.0035(8)
N4 0.0540(9) 0.0587(9) 0.0517(9) 0.0033(7) 0.0145(7) -0.0087(7)
N5 0.0499(9) 0.0645(10) 0.0542(10) 0.0003(8) 0.0114(8) -0.0104(8)
N6 0.0591(10) 0.0531(9) 0.0470(9) 0.0149(7) 0.0014(8) -0.0100(7)
N7 0.0487(9) 0.0615(10) 0.0490(9) 0.0100(8) 0.0050(7) -0.0057(7)
N8 0.0519(9) 0.0471(9) 0.0677(11) 0.0131(7) 0.0178(8) -0.0003(7)
N9 0.0491(10) 0.0639(10) 0.0815(12) -0.0019(9) 0.0134(9) -0.0045(8)
O1 0.1452(15) 0.0448(9) 0.0818(11) 0.0106(8) 0.0435(10) 0.0051(9)
O2 0.1645(18) 0.0663(10) 0.0729(11) 0.0244(9) 0.0232(11) 0.0151(10)
O3 0.0934(12) 0.0682(10) 0.1182(14) -0.0036(9) 0.0465(11) -0.0301(9)
O4 0.0867(11) 0.0924(11) 0.0781(11) 0.0014(9) 0.0470(9) -0.0176(9)
O5 0.0539(8) 0.0806(10) 0.0851(10) 0.0364(8) 0.0162(8) -0.0078(7)
O6 0.0677(10) 0.1139(13) 0.0829(11) 0.0279(10) -0.0209(9) -0.0333(9)
O11 0.037(3) 0.172(7) 0.065(3) 0.005(4) 0.0125(19) 0.002(4)
O12 0.075(2) 0.117(4) 0.0405(18) -0.0038(19) -0.0059(14) 0.028(2)
O13 0.127(3) 0.0461(16) 0.109(3) 0.0089(18) 0.072(2) -0.0035(16)
O14 0.0764(18) 0.059(2) 0.0478(16) 0.0056(13) 0.0316(13) 0.0095(13)
O21 0.099(5) 0.145(7) 0.068(4) -0.003(4) 0.009(3) -0.043(4)
O22 0.121(4) 0.104(4) 0.134(5) 0.036(4) -0.004(4) 0.018(3)
O23 0.083(3) 0.119(4) 0.107(4) -0.050(4) 0.002(3) -0.009(3)
O24 0.116(3) 0.102(4) 0.083(3) 0.002(3) 0.031(3) -0.050(3)
S1 0.057(2) 0.050(2) 0.045(2) 0.0082(17) 0.0087(16) 0.0064(17)
S1' 0.085(4) 0.074(4) 0.087(5) 0.010(3) 0.009(3) -0.030(3)

loop_
_atom_type_symbol
_atom_type_description
_atom_type_scat_dispersion_real
_atom_type_scat_dispersion_imag
_atom_type_scat_source
C C 0.0033 0.0016 'International Tables Vol C Tables 4.2.6.8 and 6.1.1.4'
H H 0.0000 0.0000 'International Tables Vol C Tables 4.2.6.8 and 6.1.1.4'
N N 0.0061 0.0033 'International Tables Vol C Tables 4.2.6.8 and 6.1.1.4'
O O 0.0106 0.0060 'International Tables Vol C Tables 4.2.6.8 and 6.1.1.4'
S S 0.1246 0.1234 'International Tables Vol C Tables 4.2.6.8 and 6.1.1.4'

loop_
_geom_angle_atom_site_label_1
_geom_angle_atom_site_label_2
_geom_angle_atom_site_label_3
_geom_angle
N1 C1 C2 111.81(15)
N1 C1 H1A 109.3
C2 C1 H1A 109.3
N1 C1 H1B 109.3
C2 C1 H1B 109.3
H1A C1 H1B 107.9
N2 C2 C1 112.18(15)
N2 C2 H2A 109.2
C1 C2 H2A 109.2
N2 C2 H2B 109.2
C1 C2 H2B 109.2
H2A C2 H2B 107.9
N2 C3 C6 133.47(17)
N2 C3 C4 134.76(19)
C6 C3 C4 91.75(16)
O1 C4 C3 134.6(2)
O1 C4 C5 136.93(19)
C3 C4 C5 88.43(16)
O2 C5 C6 136.9(2)
O2 C5 C4 134.97(19)
C6 C5 C4 88.08(16)
N3 C6 C3 131.65(17)
N3 C6 C5 136.63(19)
C3 C6 C5 91.68(16)
C8 C7 C12 119.5(2)
C8 C7 N3 123.1(2)
C12 C7 N3 117.2(2)
C7 C8 C9 121.3(2)
C7 C8 H8 119.3
C9 C8 H8 119.3
C8 C9 C10 118.9(3)
C8 C9 H9 120.5
C10 C9 H9 120.5
C11 C10 C9 119.5(3)
C11 C10 H10 120.3
C9 C10 H10 120.3
C10 C11 C12 120.8(3)
C10 C11 H11 119.6
C12 C11 H11 119.6
C7 C12 C11 120.0(3)
C7 C12 H12 120.0
C11 C12 H12 120.0
N1 C13 C14 110.94(15)
N1 C13 H13A 109.5
C14 C13 H13A 109.5
N1 C13 H13B 109.5
C14 C13 H13B 109.5
H13A C13 H13B 108.0
N4 C14 C13 110.04(14)
N4 C14 H14A 109.7
C13 C14 H14A 109.7
N4 C14 H14B 109.7
C13 C14 H14B 109.7
H14A C14 H14B 108.2
N4 C15 C18 134.43(16)
N4 C15 C16 133.94(17)
C18 C15 C16 91.63(15)
O3 C16 C15 135.6(2)
O3 C16 C17 135.87(19)
C15 C16 C17 88.57(15)
O4 C17 C18 137.11(19)
O4 C17 C16 135.21(18)
C18 C17 C16 87.61(15)
N5 C18 C15 130.98(16)
N5 C18 C17 136.79(18)
C15 C18 C17 92.20(15)
C24 C19 C20 120.47(19)
C24 C19 N5 118.61(18)
C20 C19 N5 120.88(17)
C21 C20 C19 119.3(2)
C21 C20 H20 120.4
C19 C20 H20 120.4
C20 C21 C22 119.5(2)
C20 C21 H21 120.2
C22 C21 H21 120.2
C23 C22 C21 121.6(2)
C23 C22 H22 119.2
C21 C22 H22 119.2
C22 C23 C24 119.0(2)
C22 C23 H23 120.5
C24 C23 H23 120.5
C19 C24 C23 120.1(2)
C19 C24 H24 120.0
C23 C24 H24 120.0
N1 C25 C26 112.98(14)
N1 C25 H25A 109.0
C26 C25 H25A 109.0
N1 C25 H25B 109.0
C26 C25 H25B 109.0
H25A C25 H25B 107.8
N6 C26 C25 110.33(14)
N6 C26 H26A 109.6
C25 C26 H26A 109.6
N6 C26 H26B 109.6
C25 C26 H26B 109.6
H26A C26 H26B 108.1
N6 C27 C30 134.26(16)
N6 C27 C28 133.89(16)
C30 C27 C28 91.86(15)
O5 C28 C27 135.97(19)
O5 C28 C29 135.76(18)
C27 C28 C29 88.27(14)
O6 C29 C30 136.29(19)
O6 C29 C28 135.54(18)
C30 C29 C28 88.12(15)
N7 C30 C27 130.70(16)
N7 C30 C29 137.41(17)
C27 C30 C29 91.73(15)
C32 C31 C36 119.7(2)
C32 C31 N7 117.61(19)
C36 C31 N7 122.36(19)
C31 C32 C33 118.3(2)
C31 C32 H32 120.9
C33 C32 H32 120.9
C34 C33 C32 120.6(3)
C34 C33 H33 119.7
C32 C33 H33 119.7
C33 C34 C35 120.9(2)
C33 C34 H34 119.6
C35 C34 H34 119.6
C34 C35 C36 119.5(3)
C34 C35 H35 120.3
C36 C35 H35 120.3
C35 C36 C31 120.9(2)
C35 C36 H36 119.5
C31 C36 H36 119.5
C38 C37 N8 118.40(17)
C38 C37 H37A 107.7
N8 C37 H37A 107.7
C38 C37 H37B 107.7
N8 C37 H37B 107.7
H37A C37 H37B 107.1
C37 C38 C39 112.86(19)
C37 C38 H38A 109.0
C39 C38 H38A 109.0
C37 C38 H38B 109.0
C39 C38 H38B 109.0
H38A C38 H38B 107.8
C40 C39 C38 116.8(2)
C40 C39 H39A 108.1
C38 C39 H39A 108.1
C40 C39 H39B 108.1
C38 C39 H39B 108.1
H39A C39 H39B 107.3
C39 C40 H40A 109.5
C39 C40 H40B 109.5
H40A C40 H40B 109.5
C39 C40 H40C 109.5
H40A C40 H40C 109.5
H40B C40 H40C 109.5
C42 C41 N8 117.20(19)
C42 C41 H41A 108.0
N8 C41 H41A 108.0
C42 C41 H41B 108.0
N8 C41 H41B 108.0
H41A C41 H41B 107.2
C41 C42 C43 112.2(2)
C41 C42 H42A 109.2
C43 C42 H42A 109.2
C41 C42 H42B 109.2
C43 C42 H42B 109.2
H42A C42 H42B 107.9
C44 C43 C42 114.8(3)
C44 C43 H43A 108.6
C42 C43 H43A 108.6
C44 C43 H43B 108.6
C42 C43 H43B 108.6
H43A C43 H43B 107.6
C43 C44 H44A 109.5
C43 C44 H44B 109.5
H44A C44 H44B 109.5
C43 C44 H44C 109.5
H44A C44 H44C 109.5
H44B C44 H44C 109.5
N8 C45 C46 115.40(16)
N8 C45 H45A 108.4
C46 C45 H45A 108.4
N8 C45 H45B 108.4
C46 C45 H45B 108.4
H45A C45 H45B 107.5
C47 C46 C45 111.51(19)
C47 C46 H46A 109.3
C45 C46 H46A 109.3
C47 C46 H46B 109.3
C45 C46 H46B 109.3
H46A C46 H46B 108.0
C48 C47 C46 113.8(2)
C48 C47 H47A 108.8
C46 C47 H47A 108.8
C48 C47 H47B 108.8
C46 C47 H47B 108.8
H47A C47 H47B 107.7
C47 C48 H48A 109.5
C47 C48 H48B 109.5
H48A C48 H48B 109.5
C47 C48 H48C 109.5
H48A C48 H48C 109.5
H48B C48 H48C 109.5
C50 C49 N8 116.63(16)
C50 C49 H49A 108.1
N8 C49 H49A 108.1
C50 C49 H49B 108.1
N8 C49 H49B 108.1
H49A C49 H49B 107.3
C49 C50 C51 112.66(18)
C49 C50 H50A 109.1
C51 C50 H50A 109.1
C49 C50 H50B 109.1
C51 C50 H50B 109.1
H50A C50 H50B 107.8
C50 C51 C52 114.2(2)
C50 C51 H51A 108.7
C52 C51 H51A 108.7
C50 C51 H51B 108.7
C52 C51 H51B 108.7
H51A C51 H51B 107.6
C51 C52 H52A 109.5
C51 C52 H52B 109.5
H52A C52 H52B 109.5
C51 C52 H52C 109.5
H52A C52 H52C 109.5
H52B C52 H52C 109.5
C54 C53 N9 116.0(2)
C54 C53 H53A 108.3
N9 C53 H53A 108.3
C54 C53 H53B 108.3
N9 C53 H53B 108.3
H53A C53 H53B 107.4
C53 C54 C55 111.6(3)
C53 C54 H54A 109.3
C55 C54 H54A 109.3
C53 C54 H54B 109.3
C55 C54 H54B 109.3
H54A C54 H54B 108.0
C56 C55 C54 111.9(3)
C56 C55 H55A 109.2
C54 C55 H55A 109.2
C56 C55 H55B 109.2
C54 C55 H55B 109.2
H55A C55 H55B 107.9
C55 C56 H56A 109.5
C55 C56 H56B 109.5
H56A C56 H56B 109.5
C55 C56 H56C 109.5
H56A C56 H56C 109.5
H56B C56 H56C 109.5
N9 C57 C58 116.06(18)
N9 C57 H57A 108.3
C58 C57 H57A 108.3
N9 C57 H57B 108.3
C58 C57 H57B 108.3
H57A C57 H57B 107.4
C59 C58 C57 112.7(2)
C59 C58 H58A 109.1
C57 C58 H58A 109.1
C59 C58 H58B 109.1
C57 C58 H58B 109.1
H58A C58 H58B 107.8
C58 C59 C60 115.4(2)
C58 C59 H59A 108.4
C60 C59 H59A 108.4
C58 C59 H59B 108.4
C60 C59 H59B 108.4
H59A C59 H59B 107.5
C59 C60 H60A 109.5
C59 C60 H60B 109.5
H60A C60 H60B 109.5
C59 C60 H60C 109.5
H60A C60 H60C 109.5
H60B C60 H60C 109.5
C62 C61 N9 118.08(18)
C62 C61 H61A 107.8
N9 C61 H61A 107.8
C62 C61 H61B 107.8
N9 C61 H61B 107.8
H61A C61 H61B 107.1
C61 C62 C63 110.9(2)
C61 C62 H62A 109.5
C63 C62 H62A 109.5
C61 C62 H62B 109.5
C63 C62 H62B 109.5
H62A C62 H62B 108.1
C64 C63 C62 116.5(2)
C64 C63 H63A 108.2
C62 C63 H63A 108.2
C64 C63 H63B 108.2
C62 C63 H63B 108.2
H63A C63 H63B 107.3
C63 C64 H64A 109.5
C63 C64 H64B 109.5
H64A C64 H64B 109.5
C63 C64 H64C 109.5
H64A C64 H64C 109.5
H64B C64 H64C 109.5
N9 C65 C66 118.24(19)
N9 C65 H65A 107.7
C66 C65 H65A 107.7
N9 C65 H65B 107.7
C66 C65 H65B 107.7
H65A C65 H65B 107.1
C67 C66 C65 110.9(2)
C67 C66 H66A 109.5
C65 C66 H66A 109.5
C67 C66 H66B 109.5
C65 C66 H66B 109.5
H66A C66 H66B 108.0
C68 C67 C66 116.0(3)
C68 C67 H67A 108.3
C66 C67 H67A 108.3
C68 C67 H67B 108.3
C66 C67 H67B 108.3
H67A C67 H67B 107.4
C67 C68 H68A 109.5
C67 C68 H68B 109.5
H68A C68 H68B 109.5
C67 C68 H68C 109.5
H68A C68 H68C 109.5
H68B C68 H68C 109.5
C1 N1 C25 110.74(14)
C1 N1 C13 112.36(14)
C25 N1 C13 113.13(15)
C3 N2 C2 121.10(16)
C3 N2 H2 119.4
C2 N2 H2 119.4
C6 N3 C7 125.77(18)
C6 N3 H3 117.1
C7 N3 H3 117.1
C15 N4 C14 121.62(15)
C15 N4 H4 119.2
C14 N4 H4 119.2
C18 N5 C19 125.54(16)
C18 N5 H5 117.2
C19 N5 H5 117.2
C27 N6 C26 120.14(15)
C27 N6 H6 119.9
C26 N6 H6 119.9
C30 N7 C31 124.44(16)
C30 N7 H7 117.8
C31 N7 H7 117.8
C45 N8 C49 112.28(15)
C45 N8 C37 109.51(14)
C49 N8 C37 107.58(15)
C45 N8 C41 108.61(15)
C49 N8 C41 108.68(15)
C37 N8 C41 110.17(16)
C57 N9 C65 107.67(16)
C57 N9 C61 107.96(17)
C65 N9 C61 112.07(17)
C57 N9 C53 111.01(18)
C65 N9 C53 109.82(16)
C61 N9 C53 108.31(16)
O11 S1 O13 103.0(5)
O11 S1 O12 116.6(5)
O13 S1 O12 106.6(4)
O11 S1 O14 115.8(5)
O13 S1 O14 105.7(3)
O12 S1 O14 108.0(3)
O22 S1' O24 118.2(6)
O22 S1' O23 97.2(6)
O24 S1' O23 107.8(5)
O22 S1' O21 96.4(7)
O24 S1' O21 117.0(7)
O23 S1' O21 118.5(7)

loop_
_geom_bond_atom_site_label_1
_geom_bond_atom_site_label_2
_geom_bond_distance
C1 N1 1.451(2)
C1 C2 1.496(3)
C1 H1A 0.9700
C1 H1B 0.9700
C2 N2 1.462(2)
C2 H2A 0.9700
C2 H2B 0.9700
C3 N2 1.326(2)
C3 C6 1.408(3)
C3 C4 1.460(3)
C4 O1 1.211(2)
C4 C5 1.497(3)
C5 O2 1.221(2)
C5 C6 1.466(3)
C6 N3 1.355(2)
C7 C8 1.356(3)
C7 C12 1.374(3)
C7 N3 1.410(3)
C8 C9 1.383(3)
C8 H8 0.9300
C9 C10 1.399(4)
C9 H9 0.9300
C10 C11 1.357(4)
C10 H10 0.9300
C11 C12 1.384(4)
C11 H11 0.9300
C12 H12 0.9300
C13 N1 1.460(2)
C13 C14 1.505(3)
C13 H13A 0.9700
C13 H13B 0.9700
C14 N4 1.452(2)
C14 H14A 0.9700
C14 H14B 0.9700
C15 N4 1.344(2)
C15 C18 1.385(3)
C15 C16 1.469(3)
C16 O3 1.219(2)
C16 C17 1.483(3)
C17 O4 1.220(2)
C17 C18 1.475(2)
C18 N5 1.347(2)
C19 C24 1.369(3)
C19 C20 1.395(3)
C19 N5 1.410(2)
C20 C21 1.372(3)
C20 H20 0.9300
C21 C22 1.372(3)
C21 H21 0.9300
C22 C23 1.372(3)
C22 H22 0.9300
C23 C24 1.379(3)
C23 H23 0.9300
C24 H24 0.9300
C25 N1 1.459(2)
C25 C26 1.518(2)
C25 H25A 0.9700
C25 H25B 0.9700
C26 N6 1.466(2)
C26 H26A 0.9700
C26 H26B 0.9700
C27 N6 1.331(2)
C27 C30 1.407(2)
C27 C28 1.464(2)
C28 O5 1.218(2)
C28 C29 1.499(3)
C29 O6 1.211(2)
C29 C30 1.467(3)
C30 N7 1.352(2)
C31 C32 1.373(3)
C31 C36 1.386(3)
C31 N7 1.406(2)
C32 C33 1.413(3)
C32 H32 0.9300
C33 C34 1.355(4)
C33 H33 0.9300
C34 C35 1.362(4)
C34 H34 0.9300
C35 C36 1.371(3)
C35 H35 0.9300
C36 H36 0.9300
C37 C38 1.472(3)
C37 N8 1.526(2)
C37 H37A 0.9700
C37 H37B 0.9700
C38 C39 1.504(3)
C38 H38A 0.9700
C38 H38B 0.9700
C39 C40 1.466(3)
C39 H39A 0.9700
C39 H39B 0.9700
C40 H40A 0.9600
C40 H40B 0.9600
C40 H40C 0.9600
C41 C42 1.474(3)
C41 N8 1.536(3)
C41 H41A 0.9700
C41 H41B 0.9700
C42 C43 1.518(3)
C42 H42A 0.9700
C42 H42B 0.9700
C43 C44 1.475(4)
C43 H43A 0.9700
C43 H43B 0.9700
C44 H44A 0.9600
C44 H44B 0.9600
C44 H44C 0.9600
C45 N8 1.500(2)
C45 C46 1.525(3)
C45 H45A 0.9700
C45 H45B 0.9700
C46 C47 1.504(3)
C46 H46A 0.9700
C46 H46B 0.9700
C47 C48 1.495(3)
C47 H47A 0.9700
C47 H47B 0.9700
C48 H48A 0.9600
C48 H48B 0.9600
C48 H48C 0.9600
C49 C50 1.489(3)
C49 N8 1.525(2)
C49 H49A 0.9700
C49 H49B 0.9700
C50 C51 1.497(3)
C50 H50A 0.9700
C50 H50B 0.9700
C51 C52 1.500(3)
C51 H51A 0.9700
C51 H51B 0.9700
C52 H52A 0.9600
C52 H52B 0.9600
C52 H52C 0.9600
C53 C54 1.521(3)
C53 N9 1.526(3)
C53 H53A 0.9700
C53 H53B 0.9700
C54 C55 1.540(4)
C54 H54A 0.9700
C54 H54B 0.9700
C55 C56 1.479(4)
C55 H55A 0.9700
C55 H55B 0.9700
C56 H56A 0.9600
C56 H56B 0.9600
C56 H56C 0.9600
C57 N9 1.498(3)
C57 C58 1.523(3)
C57 H57A 0.9700
C57 H57B 0.9700
C58 C59 1.481(3)
C58 H58A 0.9700
C58 H58B 0.9700
C59 C60 1.485(4)
C59 H59A 0.9700
C59 H59B 0.9700
C60 H60A 0.9600
C60 H60B 0.9600
C60 H60C 0.9600
C61 C62 1.490(3)
C61 N9 1.517(3)
C61 H61A 0.9700
C61 H61B 0.9700
C62 C63 1.531(3)
C62 H62A 0.9700
C62 H62B 0.9700
C63 C64 1.456(4)
C63 H63A 0.9700
C63 H63B 0.9700
C64 H64A 0.9600
C64 H64B 0.9600
C64 H64C 0.9600
C65 N9 1.500(3)
C65 C66 1.509(3)
C65 H65A 0.9700
C65 H65B 0.9700
C66 C67 1.497(3)
C66 H66A 0.9700
C66 H66B 0.9700
C67 C68 1.491(4)
C67 H67A 0.9700
C67 H67B 0.9700
C68 H68A 0.9600
C68 H68B 0.9600
C68 H68C 0.9600
N2 H2 0.8600
N3 H3 0.8600
N4 H4 0.8600
N5 H5 0.8600
N6 H6 0.8600
N7 H7 0.8600
O11 S1 1.297(8)
O12 S1 1.479(5)
O13 S1 1.390(5)
O14 S1 1.533(4)
O21 S1' 1.591(12)
O22 S1' 1.338(7)
O23 S1' 1.486(8)
O24 S1' 1.403(8)

loop_
_geom_torsion_atom_site_label_1
_geom_torsion_atom_site_label_2
_geom_torsion_atom_site_label_3
_geom_torsion_atom_site_label_4
_geom_torsion
N1 C1 C2 N2 -57.0(2)
N2 C3 C4 O1 3.9(4)
C6 C3 C4 O1 -177.7(3)
N2 C3 C4 C5 -176.4(2)
C6 C3 C4 C5 1.99(16)
O1 C4 C5 O2 -3.6(5)
C3 C4 C5 O2 176.7(3)
O1 C4 C5 C6 177.8(3)
C3 C4 C5 C6 -1.91(16)
N2 C3 C6 N3 -1.5(4)
C4 C3 C6 N3 -179.9(2)
N2 C3 C6 C5 176.4(2)
C4 C3 C6 C5 -2.03(16)
O2 C5 C6 N3 1.1(5)
C4 C5 C6 N3 179.6(2)
O2 C5 C6 C3 -176.5(3)
C4 C5 C6 C3 1.99(16)
C12 C7 C8 C9 0.1(4)
N3 C7 C8 C9 176.9(2)
C7 C8 C9 C10 -0.6(4)
C8 C9 C10 C11 -0.1(5)
C9 C10 C11 C12 1.2(5)
C8 C7 C12 C11 1.1(4)
N3 C7 C12 C11 -175.9(2)
C10 C11 C12 C7 -1.7(5)
N1 C13 C14 N4 -61.9(2)
N4 C15 C16 O3 -0.7(4)
C18 C15 C16 O3 179.4(3)
N4 C15 C16 C17 179.6(2)
C18 C15 C16 C17 -0.33(16)
O3 C16 C17 O4 -2.2(5)
C15 C16 C17 O4 177.5(3)
O3 C16 C17 C18 -179.4(3)
C15 C16 C17 C18 0.31(15)
N4 C15 C18 N5 2.2(4)
C16 C15 C18 N5 -177.9(2)
N4 C15 C18 C17 -179.6(2)
C16 C15 C18 C17 0.34(16)
O4 C17 C18 N5 0.6(4)
C16 C17 C18 N5 177.7(2)
O4 C17 C18 C15 -177.4(3)
C16 C17 C18 C15 -0.33(16)
C24 C19 C20 C21 1.3(3)
N5 C19 C20 C21 179.15(18)
C19 C20 C21 C22 1.1(3)
C20 C21 C22 C23 -2.7(4)
C21 C22 C23 C24 1.8(4)
C20 C19 C24 C23 -2.3(3)
N5 C19 C24 C23 179.85(18)
C22 C23 C24 C19 0.7(3)
N1 C25 C26 N6 175.10(15)
N6 C27 C28 O5 -1.4(4)
C30 C27 C28 O5 178.7(2)
N6 C27 C28 C29 178.5(2)
C30 C27 C28 C29 -1.34(15)
O5 C28 C29 O6 3.5(5)
C27 C28 C29 O6 -176.4(3)
O5 C28 C29 C30 -178.8(2)
C27 C28 C29 C30 1.29(15)
N6 C27 C30 N7 -2.5(4)
C28 C27 C30 N7 177.3(2)
N6 C27 C30 C29 -178.4(2)
C28 C27 C30 C29 1.37(16)
O6 C29 C30 N7 0.8(5)
C28 C29 C30 N7 -176.8(2)
O6 C29 C30 C27 176.3(3)
C28 C29 C30 C27 -1.34(15)
C36 C31 C32 C33 4.9(4)
N7 C31 C32 C33 178.8(2)
C31 C32 C33 C34 -4.0(4)
C32 C33 C34 C35 1.5(5)
C33 C34 C35 C36 0.3(5)
C34 C35 C36 C31 0.6(4)
C32 C31 C36 C35 -3.3(4)
N7 C31 C36 C35 -176.9(2)
N8 C37 C38 C39 163.80(18)
C37 C38 C39 C40 170.2(2)
N8 C41 C42 C43 -165.1(2)
C41 C42 C43 C44 -62.7(3)
N8 C45 C46 C47 177.6(2)
C45 C46 C47 C48 -179.1(2)
N8 C49 C50 C51 173.87(19)
C49 C50 C51 C52 169.8(2)
N9 C53 C54 C55 -170.9(3)
C53 C54 C55 C56 -75.6(4)
N9 C57 C58 C59 169.4(2)
C57 C58 C59 C60 176.5(2)
N9 C61 C62 C63 -180.0(2)
C61 C62 C63 C64 176.1(3)
N9 C65 C66 C67 -174.4(2)
C65 C66 C67 C68 -177.0(3)
C2 C1 N1 C25 -85.04(18)
C2 C1 N1 C13 147.37(16)
C26 C25 N1 C1 155.62(16)
C26 C25 N1 C13 -77.22(19)
C14 C13 N1 C1 -81.59(19)
C14 C13 N1 C25 152.10(15)
C6 C3 N2 C2 167.93(19)
C4 C3 N2 C2 -14.3(3)
C1 C2 N2 C3 -69.1(2)
C3 C6 N3 C7 -161.9(2)
C5 C6 N3 C7 21.3(4)
C8 C7 N3 C6 22.0(3)
C12 C7 N3 C6 -161.1(2)
C18 C15 N4 C14 -178.8(2)
C16 C15 N4 C14 1.3(3)
C13 C14 N4 C15 -144.88(17)
C15 C18 N5 C19 -176.37(19)
C17 C18 N5 C19 6.2(3)
C24 C19 N5 C18 -145.82(19)
C20 C19 N5 C18 36.3(3)
C30 C27 N6 C26 168.80(19)
C28 C27 N6 C26 -10.9(3)
C25 C26 N6 C27 -75.2(2)
C27 C30 N7 C31 171.81(19)
C29 C30 N7 C31 -14.1(4)
C32 C31 N7 C30 156.77(19)
C36 C31 N7 C30 -29.5(3)
C46 C45 N8 C49 58.5(2)
C46 C45 N8 C37 177.91(18)
C46 C45 N8 C41 -61.7(2)
C50 C49 N8 C45 48.9(2)
C50 C49 N8 C37 -71.6(2)
C50 C49 N8 C41 169.12(18)
C38 C37 N8 C45 58.1(2)
C38 C37 N8 C49 -179.60(19)
C38 C37 N8 C41 -61.3(2)
C42 C41 N8 C45 -171.1(2)
C42 C41 N8 C49 66.5(3)
C42 C41 N8 C37 -51.1(3)
C58 C57 N9 C65 63.0(2)
C58 C57 N9 C61 -175.8(2)
C58 C57 N9 C53 -57.2(2)
C66 C65 N9 C57 175.9(2)
C66 C65 N9 C61 57.3(3)
C66 C65 N9 C53 -63.1(3)
C62 C61 N9 C57 -69.9(3)
C62 C61 N9 C65 48.5(3)
C62 C61 N9 C53 169.8(2)
C54 C53 N9 C57 -55.8(3)
C54 C53 N9 C65 -174.8(2)
C54 C53 N9 C61 62.6(3)
